data_7114616
loop_
_publ_author_name
'Alan Kay Liang Teo'
'Wai Yip Fan'

_publ_section_title
;
 A novel iron complex for highly efficient catalytic hydrogen generation
 from the hydrolysis of organosilanes
;
_journal_name_full Chem.Commun.
_journal_page_first 7191
_journal_paper_doi 10.1039/C4CC02852J
_journal_volume 50
_journal_year 2014
_chemical_formula_sum 'C15 H19 F6 Fe N5 O2.5 P'
_chemical_formula_weight 510.17
_chemical_name_systematic
; 
 ? 
;
_space_group_crystal_system monoclinic
_space_group_IT_number 14
_space_group_name_Hall '-P 2ybc'
_space_group_name_H-M_alt 'P 1 21/c 1'
_symmetry_space_group_name_Hall '-P 2ybc'
_symmetry_space_group_name_H-M 'P 1 21/c 1'
_atom_sites_solution_hydrogens mixed
_audit_creation_method SHELXL-2013
_cell_angle_alpha 90
_cell_angle_beta 91.916(3)
_cell_angle_gamma 90
_cell_formula_units_Z 4
_cell_length_a 14.3610(14)
_cell_length_b 8.1428(7)
_cell_length_c 18.0294(17)
_cell_measurement_reflns_used 4964
_cell_measurement_temperature 100(2)
_cell_measurement_theta_max 23.39
_cell_measurement_theta_min 2.63
_cell_volume 2107.2(3)
_computing_cell_refinement 'APEX2 v2013.6-2 (Bruker AXS)'
_computing_data_collection 'APEX2 (Bruker AXS)'
_computing_data_reduction 'SAINT V8.32B (Bruker AXS Inc., 2013)'
_computing_molecular_graphics 'Bruker SHELXTL'
_computing_publication_material 'Bruker SHELXTL'
_computing_structure_refinement 'SHELXL-2013 (Sheldrick, 2013)'
_computing_structure_solution 'SHELXS-97 (Sheldrick 2008)'
_diffrn_ambient_temperature 100(2)
_diffrn_measured_fraction_theta_full 0.999
_diffrn_measured_fraction_theta_max 1.000
_diffrn_measurement_device_type 'D8 VENTURE'
_diffrn_measurement_method '\f and \w scans'
_diffrn_radiation_type MoK\a
_diffrn_radiation_wavelength 0.71073
_diffrn_reflns_av_R_equivalents 0.1701
_diffrn_reflns_av_unetI/netI 0.1076
_diffrn_reflns_Laue_measured_fraction_full 0.999
_diffrn_reflns_Laue_measured_fraction_max 1.000
_diffrn_reflns_limit_h_max 18
_diffrn_reflns_limit_h_min -18
_diffrn_reflns_limit_k_max 10
_diffrn_reflns_limit_k_min -10
_diffrn_reflns_limit_l_max 23
_diffrn_reflns_limit_l_min -23
_diffrn_reflns_number 40849
_diffrn_reflns_point_group_measured_fraction_full 0.999
_diffrn_reflns_point_group_measured_fraction_max 1.000
_diffrn_reflns_theta_full 25.242
_diffrn_reflns_theta_max 27.498
_diffrn_reflns_theta_min 2.629
_diffrn_source 'Sealed Microfocusing Source'
_exptl_absorpt_coefficient_mu 0.868
_exptl_absorpt_correction_T_max 0.96
_exptl_absorpt_correction_T_min 0.84
_exptl_absorpt_correction_type multi-scan
_exptl_absorpt_process_details 'SADABS V2012/1 (Bruker AXS Inc.)'
_exptl_crystal_colour orange
_exptl_crystal_density_diffrn 1.608
_exptl_crystal_density_meas ?
_exptl_crystal_density_method 'not measured'
_exptl_crystal_description Needle
_exptl_crystal_F_000 1036
_exptl_crystal_size_max 0.178
_exptl_crystal_size_mid 0.066
_exptl_crystal_size_min 0.048
_refine_diff_density_max 1.064
_refine_diff_density_min -1.497
_refine_diff_density_rms 0.121
_refine_ls_extinction_method none
_refine_ls_goodness_of_fit_ref 1.060
_refine_ls_hydrogen_treatment mixed
_refine_ls_matrix_type full
_refine_ls_number_parameters 293
_refine_ls_number_reflns 4849
_refine_ls_number_restraints 35
_refine_ls_restrained_S_all 1.058
_refine_ls_R_factor_all 0.1450
_refine_ls_R_factor_gt 0.0730
_refine_ls_shift/su_max 0.001
_refine_ls_shift/su_mean 0.000
_refine_ls_structure_factor_coef Fsqd
_refine_ls_weighting_details 'w=1/[\s^2^(Fo^2^)+(0.0429P)^2^+10.3187P] where P=(Fo^2^+2Fc^2^)/3'
_refine_ls_weighting_scheme calc
_refine_ls_wR_factor_gt 0.1435
_refine_ls_wR_factor_ref 0.1632
_reflns_Friedel_coverage 0.000
_reflns_number_gt 2923
_reflns_number_total 4849
_reflns_threshold_expression 'I > 2\s(I)'
_cod_data_source_file c4cc02852j2.cif
_cod_data_source_block D623
_cod_depositor_comments
;
The following automatic conversions were performed:

'_exptl_crystal_density_meas' value 'not measured' was changed to '?'
- the value is perceived as not measured.

Automatic conversion script
Id: cif_fix_values 3008 2015-01-20 13:52:24Z robertas 
;
_cod_original_formula_sum 'C15 H19 F6 Fe N5 O2.50 P'
_cod_database_code 7114616
_shelx_space_group_comment
; 
The symmetry employed for this shelxl refinement is uniquely defined 
by the following loop, which should always be used as a source of 
symmetry information in preference to the above space-group names. 
They are only intended as comments. 
;
_shelx_estimated_absorpt_t_min 0.861
_shelx_estimated_absorpt_t_max 0.960
_shelxl_version_number 2013-3

loop_
_space_group_symop_operation_xyz
'x, y, z'
'-x, y+1/2, -z+1/2'
'-x, -y, -z'
'x, -y-1/2, z-1/2'

loop_
_atom_site_label
_atom_site_type_symbol
_atom_site_fract_x
_atom_site_fract_y
_atom_site_fract_z
_atom_site_U_iso_or_equiv
_atom_site_adp_type
_atom_site_occupancy
_atom_site_site_symmetry_order
_atom_site_calc_flag
_atom_site_refinement_flags_posn
_atom_site_refinement_flags_adp
_atom_site_refinement_flags_occupancy
_atom_site_disorder_assembly
_atom_site_disorder_group
Fe1 Fe 0.20225(5) 0.08252(9) 0.72481(4) 0.0163(2) Uani 1 1 d . . . . .
P1 P 0.40260(9) 0.74010(17) 0.92158(8) 0.0229(3) Uani 1 1 d . . . . .
F1 F 0.3539(3) 0.6206(4) 0.9778(2) 0.0514(11) Uani 1 1 d . . . . .
F2 F 0.4520(2) 0.8343(5) 0.9889(2) 0.0487(10) Uani 1 1 d . . . . .
F3 F 0.4508(2) 0.8613(5) 0.8654(2) 0.0504(10) Uani 1 1 d . . . . .
F4 F 0.3537(2) 0.6450(5) 0.8535(2) 0.0506(10) Uani 1 1 d . . . . .
F5 F 0.4900(2) 0.6189(4) 0.91775(19) 0.0401(9) Uani 1 1 d . . . . .
F6 F 0.3148(2) 0.8612(4) 0.92599(19) 0.0356(8) Uani 1 1 d . . . . .
O1 O 0.0172(2) 0.1506(4) 0.77385(19) 0.0219(8) Uani 1 1 d . . . . .
O2 O 0.1050(3) -0.0478(5) 0.5940(2) 0.0480(12) Uani 1 1 d . . . . .
N1 N 0.2344(3) 0.2880(5) 0.6745(2) 0.0154(9) Uani 1 1 d . . . . .
N2 N 0.0900(3) 0.3552(5) 0.7140(2) 0.0188(10) Uani 1 1 d . . . . .
H2N H 0.041(4) 0.416(8) 0.712(3) 0.040(18) Uiso 1 1 d . . . . .
N3 N 0.3262(3) -0.0266(5) 0.7070(2) 0.0230(10) Uani 1 1 d . . . . .
N4 N 0.2609(3) 0.1754(5) 0.8164(2) 0.0211(10) Uani 1 1 d . . . . .
N5 N 0.1668(3) -0.1029(6) 0.7844(2) 0.0243(10) Uani 1 1 d . . . . .
C1 C 0.3144(3) 0.3260(7) 0.6404(3) 0.0215(12) Uani 1 1 d . . . . .
H1 H 0.3623 0.2457 0.6385 0.026 Uiso 1 1 calc R U . . .
C2 C 0.3284(4) 0.4750(6) 0.6089(3) 0.0221(12) Uani 1 1 d . . . . .
H2 H 0.3853 0.4983 0.5858 0.027 Uiso 1 1 calc R U . . .
C3 C 0.2590(4) 0.5929(7) 0.6108(3) 0.0250(12) Uani 1 1 d . . . . .
H3 H 0.2675 0.6968 0.5880 0.030 Uiso 1 1 calc R U . . .
C4 C 0.1775(4) 0.5581(6) 0.6461(3) 0.0221(12) Uani 1 1 d . . . . .
H4 H 0.1294 0.6377 0.6490 0.026 Uiso 1 1 calc R U . . .
C5 C 0.1678(3) 0.4027(6) 0.6773(3) 0.0163(10) Uani 1 1 d . . . . .
C6 C 0.0874(3) 0.1964(6) 0.7430(3) 0.0158(10) Uani 1 1 d . . . . .
C7 C 0.1456(4) 0.0021(7) 0.6446(3) 0.0261(13) Uani 1 1 d . . . . .
C8 C 0.3933(4) -0.0979(7) 0.7016(3) 0.0261(12) Uani 1 1 d . . . . .
C9 C 0.4786(4) -0.1929(9) 0.6931(4) 0.0508(11) Uani 1 1 d . . . . .
H9A H 0.4793 -0.2386 0.6429 0.076 Uiso 1 1 calc R U . . .
H9B H 0.4808 -0.2825 0.7294 0.076 Uiso 1 1 calc R U . . .
H9C H 0.5328 -0.1212 0.7014 0.076 Uiso 1 1 calc R U . . .
C10 C 0.2989(4) 0.2082(7) 0.8705(3) 0.0230(12) Uani 1 1 d . . . . .
C11 C 0.3475(5) 0.2417(9) 0.9411(4) 0.0508(11) Uani 1 1 d . . . . .
H11A H 0.3031 0.2369 0.9812 0.076 Uiso 1 1 calc R U . . .
H11B H 0.3756 0.3512 0.9397 0.076 Uiso 1 1 calc R U . . .
H11C H 0.3964 0.1593 0.9499 0.076 Uiso 1 1 calc R U . . .
C12 C 0.1494(4) -0.2059(8) 0.8224(3) 0.0320(15) Uani 1 1 d . . . . .
C13 C 0.1299(5) -0.3412(9) 0.8736(4) 0.0508(11) Uani 1 1 d . . . . .
H13A H 0.1468 -0.4458 0.8509 0.076 Uiso 1 1 calc R U . . .
H13B H 0.0635 -0.3419 0.8842 0.076 Uiso 1 1 calc R U . . .
H13C H 0.1666 -0.3260 0.9200 0.076 Uiso 1 1 calc R U . . .
O1S O 0.9898(7) 0.9629(8) -0.0059(6) 0.032(2) Uani 0.5 1 d D U P A -1
C1S C 0.8954(10) 0.7333(15) 0.0235(8) 0.042(4) Uani 0.5 1 d D U P A -1
H1SA H 0.8454 0.6932 0.0545 0.063 Uiso 0.5 1 calc R U P A -1
H1SB H 0.9515 0.6670 0.0327 0.063 Uiso 0.5 1 calc R U P A -1
H1SC H 0.8758 0.7248 -0.0289 0.063 Uiso 0.5 1 calc R U P A -1
C2S C 0.9163(8) 0.9116(15) 0.0424(6) 0.032(3) Uani 0.5 1 d D U P A -1
H2SA H 0.8601 0.9802 0.0338 0.039 Uiso 0.5 1 calc R U P A -1
H2SB H 0.9370 0.9221 0.0952 0.039 Uiso 0.5 1 calc R U P A -1
C3S C 1.0106(9) 1.1357(10) 0.0082(7) 0.037(3) Uani 0.5 1 d D U P A -1
H3SA H 1.0251 1.1539 0.0616 0.045 Uiso 0.5 1 calc R U P A -1
H3SB H 0.9567 1.2050 -0.0069 0.045 Uiso 0.5 1 calc R U P A -1
C4S C 1.0938(9) 1.178(2) -0.0370(8) 0.041(4) Uani 0.5 1 d D U P A -1
H4SA H 1.1103 1.2935 -0.0292 0.062 Uiso 0.5 1 calc R U P A -1
H4SB H 1.0785 1.1593 -0.0897 0.062 Uiso 0.5 1 calc R U P A -1
H4SC H 1.1466 1.1083 -0.0215 0.062 Uiso 0.5 1 calc R U P A -1

loop_
_atom_site_aniso_label
_atom_site_aniso_U_11
_atom_site_aniso_U_22
_atom_site_aniso_U_33
_atom_site_aniso_U_23
_atom_site_aniso_U_13
_atom_site_aniso_U_12
Fe1 0.0137(3) 0.0134(4) 0.0216(4) 0.0017(3) -0.0024(3) -0.0002(3)
P1 0.0183(7) 0.0188(7) 0.0316(8) -0.0022(6) -0.0012(6) 0.0007(6)
F1 0.054(2) 0.033(2) 0.070(3) 0.0161(19) 0.030(2) 0.0107(18)
F2 0.0317(19) 0.056(2) 0.057(2) -0.032(2) -0.0185(17) 0.0154(18)
F3 0.038(2) 0.051(2) 0.063(3) 0.019(2) 0.0094(18) -0.0075(18)
F4 0.040(2) 0.057(2) 0.055(2) -0.027(2) -0.0117(18) -0.0052(19)
F5 0.0300(18) 0.039(2) 0.051(2) -0.0099(18) 0.0058(16) 0.0141(16)
F6 0.0204(16) 0.0245(17) 0.061(2) -0.0009(17) -0.0052(16) 0.0056(14)
O1 0.0140(18) 0.0217(19) 0.030(2) 0.0059(17) 0.0034(16) -0.0016(15)
O2 0.054(3) 0.038(3) 0.050(3) -0.013(2) -0.026(2) 0.004(2)
N1 0.015(2) 0.014(2) 0.017(2) -0.0024(18) -0.0004(17) -0.0018(17)
N2 0.015(2) 0.014(2) 0.027(2) 0.0031(19) 0.0023(19) 0.0003(18)
N3 0.021(2) 0.018(2) 0.030(3) 0.004(2) -0.001(2) 0.000(2)
N4 0.014(2) 0.021(2) 0.029(3) 0.004(2) 0.0021(19) 0.0009(18)
N5 0.013(2) 0.027(3) 0.032(3) 0.004(2) -0.0071(19) 0.001(2)
C1 0.016(3) 0.025(3) 0.024(3) -0.002(2) 0.008(2) 0.000(2)
C2 0.020(3) 0.023(3) 0.024(3) -0.005(2) 0.011(2) -0.002(2)
C3 0.030(3) 0.017(3) 0.029(3) 0.000(2) 0.006(2) -0.006(2)
C4 0.021(3) 0.014(3) 0.031(3) -0.003(2) 0.005(2) -0.002(2)
C5 0.016(2) 0.015(3) 0.018(2) -0.002(2) -0.0013(19) -0.003(2)
C6 0.015(2) 0.011(2) 0.021(3) 0.001(2) -0.005(2) -0.003(2)
C7 0.026(3) 0.017(3) 0.035(3) 0.001(3) -0.004(3) 0.004(2)
C8 0.020(3) 0.021(3) 0.037(3) 0.002(3) 0.003(2) 0.002(2)
C9 0.037(2) 0.051(3) 0.063(3) 0.021(2) -0.012(2) -0.010(2)
C10 0.017(3) 0.029(3) 0.023(3) 0.006(2) 0.001(2) -0.005(2)
C11 0.037(2) 0.051(3) 0.063(3) 0.021(2) -0.012(2) -0.010(2)
C12 0.017(3) 0.037(4) 0.041(3) 0.024(3) -0.012(3) -0.013(3)
C13 0.037(2) 0.051(3) 0.063(3) 0.021(2) -0.012(2) -0.010(2)
O1S 0.031(4) 0.032(5) 0.034(4) -0.008(4) 0.004(3) 0.003(4)
C1S 0.040(6) 0.041(6) 0.045(6) -0.005(5) 0.013(5) 0.003(5)
C2S 0.031(5) 0.037(5) 0.029(4) 0.004(4) 0.003(4) 0.004(4)
C3S 0.040(5) 0.036(5) 0.035(5) 0.001(4) -0.002(4) 0.003(4)
C4S 0.038(6) 0.038(7) 0.047(6) -0.008(6) 0.005(5) -0.007(6)

loop_
_atom_type_symbol
_atom_type_description
_atom_type_scat_dispersion_real
_atom_type_scat_dispersion_imag
_atom_type_scat_source
C C 0.0033 0.0016 'International Tables Vol C Tables 4.2.6.8 and 6.1.1.4'
H H 0.0000 0.0000 'International Tables Vol C Tables 4.2.6.8 and 6.1.1.4'
N N 0.0061 0.0033 'International Tables Vol C Tables 4.2.6.8 and 6.1.1.4'
O O 0.0106 0.0060 'International Tables Vol C Tables 4.2.6.8 and 6.1.1.4'
F F 0.0171 0.0103 'International Tables Vol C Tables 4.2.6.8 and 6.1.1.4'
P P 0.1023 0.0942 'International Tables Vol C Tables 4.2.6.8 and 6.1.1.4'
Fe Fe 0.3463 0.8444 'International Tables Vol C Tables 4.2.6.8 and 6.1.1.4'

loop_
_geom_angle_atom_site_label_1
_geom_angle_atom_site_label_2
_geom_angle_atom_site_label_3
_geom_angle
C7 Fe1 C6 86.8(2)
C7 Fe1 N5 92.4(2)
C6 Fe1 N5 92.21(19)
C7 Fe1 N1 92.7(2)
C6 Fe1 N1 83.37(18)
N5 Fe1 N1 173.05(18)
C7 Fe1 N4 177.6(2)
C6 Fe1 N4 90.98(19)
N5 Fe1 N4 87.00(18)
N1 Fe1 N4 87.71(17)
C7 Fe1 N3 95.2(2)
C6 Fe1 N3 177.18(19)
N5 Fe1 N3 89.70(17)
N1 Fe1 N3 94.53(17)
N4 Fe1 N3 87.05(17)
F2 P1 F1 90.2(2)
F2 P1 F3 89.7(2)
F1 P1 F3 179.4(2)
F2 P1 F4 179.5(2)
F1 P1 F4 90.1(2)
F3 P1 F4 90.0(2)
F2 P1 F5 90.01(18)
F1 P1 F5 90.7(2)
F3 P1 F5 89.8(2)
F4 P1 F5 89.6(2)
F2 P1 F6 89.81(18)
F1 P1 F6 88.91(19)
F3 P1 F6 90.6(2)
F4 P1 F6 90.58(19)
F5 P1 F6 179.6(2)
C5 N1 C1 118.4(4)
C5 N1 Fe1 113.4(3)
C1 N1 Fe1 128.2(3)
C5 N2 C6 118.3(4)
C8 N3 Fe1 173.8(5)
C10 N4 Fe1 170.9(4)
C12 N5 Fe1 175.7(5)
C2 C1 N1 122.1(5)
C1 C2 C3 119.6(5)
C4 C3 C2 119.4(5)
C3 C4 C5 118.1(5)
N1 C5 N2 114.6(4)
N1 C5 C4 122.5(4)
N2 C5 C4 123.0(5)
O1 C6 N2 119.0(4)
O1 C6 Fe1 130.7(4)
N2 C6 Fe1 110.4(3)
O2 C7 Fe1 176.9(5)
N3 C8 C9 178.4(6)
N4 C10 C11 177.1(6)
N5 C12 C13 177.9(6)
C2S O1S C3S 108.8(8)
O1S C2S C1S 106.4(8)
O1S C3S C4S 106.7(9)

loop_
_geom_bond_atom_site_label_1
_geom_bond_atom_site_label_2
_geom_bond_distance
Fe1 C7 1.761(6)
Fe1 C6 1.930(5)
Fe1 N5 1.931(5)
Fe1 N1 1.966(4)
Fe1 N4 1.979(5)
Fe1 N3 2.025(4)
P1 F2 1.583(3)
P1 F1 1.585(4)
P1 F3 1.590(4)
P1 F4 1.594(4)
P1 F5 1.600(3)
P1 F6 1.604(3)
O1 C6 1.225(6)
O2 C7 1.141(6)
N1 C5 1.339(6)
N1 C1 1.358(6)
N2 C5 1.373(6)
N2 C6 1.396(6)
N3 C8 1.131(6)
N4 C10 1.133(6)
N5 C12 1.117(7)
C1 C2 1.357(7)
C2 C3 1.384(7)
C3 C4 1.380(7)
C4 C5 1.394(7)
C8 C9 1.461(8)
C10 C11 1.457(8)
C12 C13 1.471(8)
O1S C2S 1.453(8)
O1S C3S 1.458(9)
C1S C2S 1.519(9)
C3S C4S 1.507(9)

loop_
_geom_hbond_atom_site_label_D
_geom_hbond_atom_site_label_H
_geom_hbond_atom_site_label_A
_geom_hbond_distance_DH
_geom_hbond_distance_HA
_geom_hbond_distance_DA
_geom_hbond_angle_DHA
_geom_hbond_site_symmetry_A
N2 H2N O1 0.86(6) 2.10(6) 2.868(6) 148(5) 2_556
